data_7040769
loop_
_publ_author_name
'Escande, A.'
'Crossley, D. L.'
'Cid, J.'
'Cade, I. A.'
'Vitorica-Yrezabal, I'
'Ingleson, M. J.'

_publ_section_title
;
 Inter- and intra-molecular C-H borylation for the formation of PAHs
 containing triarylborane and indole units.
;
_journal_issue 43
_journal_name_full 'Dalton transactions (Cambridge, England : 2003)'
_journal_page_first 17160
_journal_page_last 17167
_journal_paper_doi 10.1039/c6dt03526d
_journal_volume 45
_journal_year 2016
_chemical_formula_moiety 'C33 H32 B N'
_chemical_formula_sum 'C33 H32 B N'
_chemical_formula_weight 453.40
_chemical_properties_physical ', Moisture-sensitive'
_space_group_crystal_system triclinic
_space_group_IT_number 2
_space_group_name_Hall '-P 1'
_space_group_name_H-M_alt 'P -1'
_symmetry_space_group_name_Hall '-P 1'
_symmetry_space_group_name_H-M 'P -1'
_atom_sites_solution_hydrogens geom
_audit_creation_date 2016-02-12
_audit_creation_method
;
Olex2 1.2
(compiled 2015.09.30 svn.r3233 for OlexSys, GUI svn.r5103)
;
_audit_update_record
;
2016-07-18 deposited with the CCDC.
2016-09-28 downloaded from the CCDC.
;
_cell_angle_alpha 100.198(12)
_cell_angle_beta 93.594(10)
_cell_angle_gamma 92.798(11)
_cell_formula_units_Z 2
_cell_length_a 7.8135(10)
_cell_length_b 12.3648(19)
_cell_length_c 12.4862(16)
_cell_measurement_reflns_used 2572
_cell_measurement_temperature 100(2)
_cell_measurement_theta_max 31.6120
_cell_measurement_theta_min 2.0690
_cell_volume 1182.7(3)
_computing_cell_refinement
;
CrysAlisPro, Agilent Technologies,
Version 1.171.37.33 (release 27-03-2014 CrysAlis171 .NET)
(compiled Mar 27 2014,17:12:48)
;
_computing_data_collection
;
CrysAlisPro, Agilent Technologies,
Version 1.171.37.33 (release 27-03-2014 CrysAlis171 .NET)
(compiled Mar 27 2014,17:12:48)
;
_computing_data_reduction
;
CrysAlisPro, Agilent Technologies,
Version 1.171.37.33 (release 27-03-2014 CrysAlis171 .NET)
(compiled Mar 27 2014,17:12:48)
;
_computing_molecular_graphics 'Olex2 (Dolomanov et al., 2009)'
_computing_publication_material 'Olex2 (Dolomanov et al., 2009)'
_computing_structure_refinement 'ShelXL (Sheldrick, 2015)'
_computing_structure_solution 'ShelXT (Sheldrick, 2015)'
_diffrn_ambient_temperature 100.15
_diffrn_detector 'CCD plate'
_diffrn_measured_fraction_theta_full 0.970
_diffrn_measured_fraction_theta_max 0.969
_diffrn_measurement_details
;
  1 omega  -60.00  115.00   1.0000    1.0000
omega____ theta____ kappa____ phi______ frames
    -       30.0000    0.0000    0.0000 175

  2 omega  -60.00   60.00   1.0000    1.0000
omega____ theta____ kappa____ phi______ frames
    -       30.0000  -50.0000    0.0000 120

  3 omega  -60.00   60.00   1.0000    1.0000
omega____ theta____ kappa____ phi______ frames
    -       30.0000  -50.0000  120.0000 120

  4 omega  -60.00   60.00   1.0000    1.0000
omega____ theta____ kappa____ phi______ frames
    -       30.0000  -50.0000  240.0000 120
;
_diffrn_measurement_device 'abstract diffractometer'
_diffrn_measurement_device_type 'dtrek-CrysAlisPro-abstract goniometer imported rigaku-d*trek images'
_diffrn_measurement_method '\w scans'
_diffrn_orient_matrix_UB_11 0.0730820000
_diffrn_orient_matrix_UB_12 -0.0008843000
_diffrn_orient_matrix_UB_13 0.0335991000
_diffrn_orient_matrix_UB_21 0.0413559000
_diffrn_orient_matrix_UB_22 -0.0253337000
_diffrn_orient_matrix_UB_23 -0.0439357000
_diffrn_orient_matrix_UB_31 0.0279486000
_diffrn_orient_matrix_UB_32 0.0507380000
_diffrn_orient_matrix_UB_33 -0.0099618000
_diffrn_radiation_monochromator synchrotron
_diffrn_radiation_probe x-ray
_diffrn_radiation_wavelength 0.6889
_diffrn_reflns_av_R_equivalents 0.1342
_diffrn_reflns_av_unetI/netI 0.1452
_diffrn_reflns_Laue_measured_fraction_full 0.970
_diffrn_reflns_Laue_measured_fraction_max 0.969
_diffrn_reflns_limit_h_max 9
_diffrn_reflns_limit_h_min -9
_diffrn_reflns_limit_k_max 14
_diffrn_reflns_limit_k_min -13
_diffrn_reflns_limit_l_max 14
_diffrn_reflns_limit_l_min -15
_diffrn_reflns_number 9631
_diffrn_reflns_point_group_measured_fraction_full 0.970
_diffrn_reflns_point_group_measured_fraction_max 0.969
_diffrn_reflns_theta_full 24.415
_diffrn_reflns_theta_max 24.514
_diffrn_reflns_theta_min 1.610
_diffrn_source synchrotron
_exptl_absorpt_coefficient_mu 0.068
_exptl_absorpt_correction_type none
_exptl_crystal_colour 'clear light yellow'
_exptl_crystal_colour_lustre clear
_exptl_crystal_colour_modifier light
_exptl_crystal_colour_primary yellow
_exptl_crystal_density_diffrn 1.273
_exptl_crystal_description needle
_exptl_crystal_F_000 484
_exptl_crystal_recrystallization_method 'Re-crystallisation from solvent'
_exptl_crystal_size_max 0.05
_exptl_crystal_size_mid 0.01
_exptl_crystal_size_min 0.01
_refine_diff_density_max 0.250
_refine_diff_density_min -0.226
_refine_diff_density_rms 0.054
_refine_ls_extinction_method none
_refine_ls_goodness_of_fit_ref 0.989
_refine_ls_hydrogen_treatment constr
_refine_ls_matrix_type full
_refine_ls_number_parameters 318
_refine_ls_number_reflns 4194
_refine_ls_number_restraints 0
_refine_ls_restrained_S_all 0.989
_refine_ls_R_factor_all 0.1447
_refine_ls_R_factor_gt 0.0760
_refine_ls_shift/su_max 0.000
_refine_ls_shift/su_mean 0.000
_refine_ls_structure_factor_coef Fsqd
_refine_ls_weighting_details 'w=1/[\s^2^(Fo^2^)+(0.0556P)^2^] where P=(Fo^2^+2Fc^2^)/3'
_refine_ls_weighting_scheme calc
_refine_ls_wR_factor_gt 0.1567
_refine_ls_wR_factor_ref 0.1924
_reflns_Friedel_coverage 0.000
_reflns_number_gt 2270
_reflns_number_total 4194
_reflns_threshold_expression 'I > 2\s(I)'
_cod_data_source_file c6dt03526d2.cif
_cod_data_source_block ae450_crystal2
_cod_depositor_comments 'Adding full bibliography for 7040769.cif.'
_cod_database_code 7040769
_shelxl_version_number 2014/6
_shelx_space_group_comment
;
The symmetry employed for this shelxl refinement is uniquely defined
by the following loop, which should always be used as a source of
symmetry information in preference to the above space-group names.
They are only intended as comments.
;
_olex2_refinement_description
;
1. Fixed Uiso
 At 1.2 times of:
  All C(H) groups, All C(H,H) groups
 At 1.5 times of:
  All C(H,H,H) groups
2.a Secondary CH2 refined with riding coordinates:
 C00F(H00B,H00D), C00H(H00E,H00F), C00I(H00H,H00I), C00K(H00K,H00L), C00S(H00U,
 H00V), C00U(H00X,H00Y), C00W(H00,H)
2.b Aromatic/amide H refined with riding coordinates:
 C00A(H00A), C00C(H00C), C00G(H00G), C00J(H00J), C00N(H00P), C00O(H00Q),
 C00P(H00R), C00Q(H00S), C00R(H00T), C00T(H00W), C00V(H00Z), C00X(H0AA)
2.c Idealised Me refined as rotating group:
 C00L(H00M,H00N,H00O), C00Y(H1AA,HA,HB)
;
_olex2_submission_special_instructions 'No special instructions were received'

loop_
_space_group_symop_operation_xyz
'x, y, z'
'-x, -y, -z'

loop_
_atom_site_label
_atom_site_type_symbol
_atom_site_fract_x
_atom_site_fract_y
_atom_site_fract_z
_atom_site_U_iso_or_equiv
_atom_site_adp_type
_atom_site_occupancy
_atom_site_site_symmetry_order
_atom_site_calc_flag
_atom_site_refinement_flags_posn
N001 N 0.5002(3) 0.3343(2) 0.5400(2) 0.0281(7) Uani 1 1 d .
C002 C 1.1731(4) 0.1147(3) 0.6036(3) 0.0255(8) Uani 1 1 d .
C003 C 1.0662(4) 0.1372(3) 0.7955(3) 0.0259(8) Uani 1 1 d .
C004 C 1.0213(4) 0.1539(3) 0.5584(3) 0.0233(8) Uani 1 1 d .
C005 C 0.7281(4) 0.2465(3) 0.4765(3) 0.0260(8) Uani 1 1 d .
C006 C 1.1973(4) 0.1087(3) 0.7215(3) 0.0266(8) Uani 1 1 d .
C007 C 0.5809(4) 0.2977(3) 0.4446(3) 0.0270(8) Uani 1 1 d .
C008 C 0.7347(4) 0.2494(3) 0.5901(3) 0.0260(8) Uani 1 1 d .
C009 C 1.0022(4) 0.1565(3) 0.4432(3) 0.0249(8) Uani 1 1 d .
C00A C 0.5915(4) 0.3047(3) 0.6249(3) 0.0295(9) Uani 1 1 d .
H00A H 0.5617 0.3196 0.6984 0.035 Uiso 1 1 calc R
C00B C 0.8427(4) 0.2011(3) 0.4002(3) 0.0254(8) Uani 1 1 d .
C00C C 1.3015(4) 0.0806(3) 0.5353(3) 0.0298(9) Uani 1 1 d .
H00C H 1.4027 0.0534 0.5644 0.036 Uiso 1 1 calc R
C00D C 0.9106(4) 0.1782(3) 0.7586(3) 0.0289(9) Uani 1 1 d .
C00E C 1.1385(4) 0.1228(3) 0.3773(3) 0.0265(8) Uani 1 1 d .
C00F C 0.3352(4) 0.3884(3) 0.5420(3) 0.0307(9) Uani 1 1 d .
H00B H 0.2459 0.3386 0.4958 0.037 Uiso 1 1 calc R
H00D H 0.3481 0.4563 0.5108 0.037 Uiso 1 1 calc R
C00G C 0.7915(4) 0.2036(3) 0.2915(3) 0.0354(9) Uani 1 1 d .
H00G H 0.8606 0.1713 0.2359 0.042 Uiso 1 1 calc R
C00H C -0.1205(4) 0.5489(3) 0.7889(3) 0.0332(9) Uani 1 1 d .
H00E H -0.1085 0.6223 0.7679 0.040 Uiso 1 1 calc R
H00F H -0.2118 0.5045 0.7392 0.040 Uiso 1 1 calc R
C00I C 0.2774(4) 0.4174(3) 0.6567(3) 0.0310(9) Uani 1 1 d .
H00H H 0.3670 0.4670 0.7028 0.037 Uiso 1 1 calc R
H00I H 0.2647 0.3494 0.6878 0.037 Uiso 1 1 calc R
C00J C 1.2839(4) 0.0856(3) 0.4267(3) 0.0328(9) Uani 1 1 d .
H00J H 1.3750 0.0626 0.3828 0.039 Uiso 1 1 calc R
C00K C -0.3389(4) 0.6225(3) 0.9240(3) 0.0326(9) Uani 1 1 d .
H00K H -0.3233 0.6967 0.9053 0.039 Uiso 1 1 calc R
H00L H -0.4340 0.5817 0.8749 0.039 Uiso 1 1 calc R
C00L C 1.1447(4) 0.1254(3) 0.2570(3) 0.0338(9) Uani 1 1 d .
H00M H 1.0614 0.0694 0.2151 0.051 Uiso 1 1 calc GR
H00N H 1.2603 0.1101 0.2346 0.051 Uiso 1 1 calc GR
H00O H 1.1162 0.1982 0.2433 0.051 Uiso 1 1 calc GR
C00M C 1.0929(4) 0.1243(3) 0.9061(3) 0.0299(8) Uani 1 1 d .
C00N C 1.2487(4) 0.0843(3) 0.9436(3) 0.0346(9) Uani 1 1 d .
H00P H 1.2656 0.0742 1.0171 0.042 Uiso 1 1 calc R
C00O C 1.3731(5) 0.0605(3) 0.8736(3) 0.0422(11) Uani 1 1 d .
H00Q H 1.4785 0.0350 0.8986 0.051 Uiso 1 1 calc R
C00P C 0.5344(4) 0.3015(3) 0.3369(3) 0.0312(9) Uani 1 1 d .
H00R H 0.4348 0.3360 0.3161 0.037 Uiso 1 1 calc R
C00Q C 0.7873(4) 0.2010(3) 0.8331(3) 0.0402(10) Uani 1 1 d .
H00S H 0.6817 0.2270 0.8092 0.048 Uiso 1 1 calc R
C00R C 0.6408(4) 0.2524(3) 0.2615(3) 0.0384(10) Uani 1 1 d .
H00T H 0.6115 0.2514 0.1863 0.046 Uiso 1 1 calc R
C00S C 0.1067(4) 0.4736(3) 0.6598(3) 0.0342(9) Uani 1 1 d .
H00U H 0.1209 0.5448 0.6346 0.041 Uiso 1 1 calc R
H00V H 0.0181 0.4266 0.6101 0.041 Uiso 1 1 calc R
C00T C 1.3472(5) 0.0732(3) 0.7645(3) 0.0392(10) Uani 1 1 d .
H00W H 1.4373 0.0565 0.7177 0.047 Uiso 1 1 calc R
C00U C 0.0492(4) 0.4928(3) 0.7756(3) 0.0355(9) Uani 1 1 d .
H00X H 0.1401 0.5387 0.8243 0.043 Uiso 1 1 calc R
H00Y H 0.0376 0.4210 0.7999 0.043 Uiso 1 1 calc R
C00V C 0.9620(4) 0.1505(3) 0.9779(3) 0.0403(10) Uani 1 1 d .
H00Z H 0.9791 0.1423 1.0519 0.048 Uiso 1 1 calc R
C00W C -0.1734(4) 0.5621(3) 0.9058(3) 0.0371(10) Uani 1 1 d .
H00 H -0.0791 0.6031 0.9555 0.045 Uiso 1 1 calc R
H H -0.1896 0.4882 0.9253 0.045 Uiso 1 1 calc R
C00X C 0.8107(5) 0.1875(4) 0.9413(3) 0.0470(11) Uani 1 1 d .
H0AA H 0.7223 0.2039 0.9894 0.056 Uiso 1 1 calc R
C00Y C -0.3867(5) 0.6336(3) 1.0423(3) 0.0429(10) Uani 1 1 d .
H1AA H -0.4942 0.6709 1.0505 0.064 Uiso 1 1 calc GR
HA H -0.2950 0.6768 1.0909 0.064 Uiso 1 1 calc GR
HB H -0.4015 0.5603 1.0612 0.064 Uiso 1 1 calc GR
B00Z B 0.8837(5) 0.1940(3) 0.6389(3) 0.0264(9) Uani 1 1 d .

loop_
_atom_site_aniso_label
_atom_site_aniso_U_11
_atom_site_aniso_U_22
_atom_site_aniso_U_33
_atom_site_aniso_U_23
_atom_site_aniso_U_13
_atom_site_aniso_U_12
N001 0.0210(15) 0.0319(18) 0.0345(17) 0.0093(14) 0.0084(12) 0.0116(13)
C002 0.0240(18) 0.024(2) 0.030(2) 0.0065(16) 0.0050(14) 0.0079(15)
C003 0.0235(17) 0.028(2) 0.0259(19) 0.0033(15) 0.0024(13) 0.0073(15)
C004 0.0226(18) 0.0183(19) 0.030(2) 0.0057(15) 0.0035(14) 0.0055(14)
C005 0.0203(17) 0.028(2) 0.031(2) 0.0066(16) 0.0060(14) 0.0063(15)
C006 0.0234(18) 0.026(2) 0.031(2) 0.0064(16) 0.0039(14) 0.0084(15)
C007 0.0197(17) 0.027(2) 0.036(2) 0.0072(16) 0.0102(14) 0.0036(15)
C008 0.0198(17) 0.030(2) 0.0283(19) 0.0035(16) 0.0060(14) 0.0067(15)
C009 0.0221(18) 0.023(2) 0.032(2) 0.0071(15) 0.0057(14) 0.0066(15)
C00A 0.0245(19) 0.034(2) 0.030(2) 0.0048(16) 0.0045(15) 0.0063(16)
C00B 0.0232(18) 0.024(2) 0.030(2) 0.0061(16) 0.0071(14) 0.0058(15)
C00C 0.0272(19) 0.036(2) 0.030(2) 0.0099(17) 0.0067(14) 0.0155(16)
C00D 0.0246(19) 0.033(2) 0.030(2) 0.0069(17) 0.0077(14) 0.0052(16)
C00E 0.0261(19) 0.025(2) 0.031(2) 0.0067(16) 0.0101(14) 0.0088(15)
C00F 0.0219(18) 0.032(2) 0.040(2) 0.0076(17) 0.0069(15) 0.0130(16)
C00G 0.027(2) 0.049(3) 0.032(2) 0.0086(18) 0.0081(15) 0.0154(18)
C00H 0.029(2) 0.034(2) 0.039(2) 0.0064(17) 0.0084(16) 0.0125(16)
C00I 0.0226(18) 0.032(2) 0.040(2) 0.0052(17) 0.0075(15) 0.0096(16)
C00J 0.0255(19) 0.037(2) 0.038(2) 0.0046(18) 0.0125(15) 0.0146(16)
C00K 0.0286(19) 0.034(2) 0.036(2) 0.0058(17) 0.0093(15) 0.0098(17)
C00L 0.030(2) 0.043(2) 0.031(2) 0.0057(17) 0.0120(15) 0.0185(17)
C00M 0.0282(19) 0.027(2) 0.035(2) 0.0052(16) 0.0056(15) 0.0025(16)
C00N 0.035(2) 0.040(2) 0.032(2) 0.0119(18) 0.0009(16) 0.0124(18)
C00O 0.038(2) 0.054(3) 0.035(2) 0.007(2) -0.0021(17) 0.025(2)
C00P 0.0229(19) 0.037(2) 0.037(2) 0.0124(17) 0.0035(15) 0.0103(16)
C00Q 0.024(2) 0.063(3) 0.037(2) 0.015(2) 0.0064(16) 0.0144(19)
C00R 0.028(2) 0.063(3) 0.028(2) 0.0145(19) 0.0021(15) 0.0144(19)
C00S 0.0238(19) 0.038(2) 0.043(2) 0.0084(18) 0.0084(15) 0.0122(17)
C00T 0.035(2) 0.048(3) 0.037(2) 0.0079(19) 0.0075(16) 0.0237(18)
C00U 0.029(2) 0.036(2) 0.043(2) 0.0069(18) 0.0083(16) 0.0135(17)
C00V 0.034(2) 0.062(3) 0.028(2) 0.015(2) 0.0030(16) 0.0081(19)
C00W 0.033(2) 0.043(2) 0.039(2) 0.0096(18) 0.0078(16) 0.0152(18)
C00X 0.031(2) 0.084(3) 0.031(2) 0.017(2) 0.0119(16) 0.018(2)
C00Y 0.031(2) 0.055(3) 0.045(2) 0.010(2) 0.0114(17) 0.0136(19)
B00Z 0.022(2) 0.024(2) 0.032(2) 0.0018(18) 0.0047(16) 0.0003(17)

loop_
_atom_type_symbol
_atom_type_description
_atom_type_scat_dispersion_real
_atom_type_scat_dispersion_imag
_atom_type_scat_source
C C 0.0030 0.0010 'International Tables Vol C Tables 4.2.6.8 and 6.1.1.4'
H H 0.0000 0.0000 'International Tables Vol C Tables 4.2.6.8 and 6.1.1.4'
B B 0.0010 0.0010 'International Tables Vol C Tables 4.2.6.8 and 6.1.1.4'
N N 0.0060 0.0030 'International Tables Vol C Tables 4.2.6.8 and 6.1.1.4'

loop_
_geom_angle_atom_site_label_1
_geom_angle_atom_site_label_2
_geom_angle_atom_site_label_3
_geom_angle
C007 N001 C00F 123.7(3)
C00A N001 C007 108.5(3)
C00A N001 C00F 127.6(3)
C004 C002 C006 121.9(3)
C00C C002 C004 118.9(3)
C00C C002 C006 119.2(3)
C00D C003 C006 120.3(3)
C00M C003 C006 119.7(3)
C00M C003 C00D 120.0(3)
C002 C004 C009 119.9(3)
C002 C004 B00Z 116.8(3)
C009 C004 B00Z 123.3(3)
C007 C005 C008 109.2(3)
C007 C005 C00B 121.7(3)
C008 C005 C00B 129.1(3)
C003 C006 C002 122.1(3)
C00T C006 C002 121.1(3)
C00T C006 C003 116.8(3)
N001 C007 C005 106.3(3)
C00P C007 N001 131.2(3)
C00P C007 C005 122.5(3)
C005 C008 B00Z 116.5(3)
C00A C008 C005 104.9(3)
C00A C008 B00Z 138.5(3)
C004 C009 C00B 117.9(3)
C00E C009 C004 119.0(3)
C00E C009 C00B 123.0(3)
N001 C00A C008 111.1(3)
N001 C00A H00A 124.5
C008 C00A H00A 124.5
C005 C00B C009 117.6(3)
C00G C00B C005 114.8(3)
C00G C00B C009 127.6(3)
C002 C00C H00C 119.6
C00J C00C C002 120.8(3)
C00J C00C H00C 119.6
C003 C00D B00Z 119.8(3)
C00Q C00D C003 117.5(3)
C00Q C00D B00Z 122.7(3)
C009 C00E C00L 126.3(3)
C00J C00E C009 118.2(3)
C00J C00E C00L 115.5(3)
N001 C00F H00B 109.2
N001 C00F H00D 109.2
N001 C00F C00I 112.0(3)
H00B C00F H00D 107.9
C00I C00F H00B 109.2
C00I C00F H00D 109.2
C00B C00G H00G 118.9
C00B C00G C00R 122.2(3)
C00R C00G H00G 118.9
H00E C00H H00F 107.9
C00U C00H H00E 109.2
C00U C00H H00F 109.2
C00W C00H H00E 109.2
C00W C00H H00F 109.2
C00W C00H C00U 111.9(3)
C00F C00I H00H 109.1
C00F C00I H00I 109.1
C00F C00I C00S 112.4(3)
H00H C00I H00I 107.9
C00S C00I H00H 109.1
C00S C00I H00I 109.1
C00C C00J C00E 123.2(3)
C00C C00J H00J 118.4
C00E C00J H00J 118.4
H00K C00K H00L 107.9
C00W C00K H00K 109.3
C00W C00K H00L 109.3
C00Y C00K H00K 109.3
C00Y C00K H00L 109.3
C00Y C00K C00W 111.7(3)
C00E C00L H00M 109.5
C00E C00L H00N 109.5
C00E C00L H00O 109.5
H00M C00L H00N 109.5
H00M C00L H00O 109.5
H00N C00L H00O 109.5
C00N C00M C003 120.2(3)
C00V C00M C003 119.3(3)
C00V C00M C00N 120.5(3)
C00M C00N H00P 120.3
C00O C00N C00M 119.5(3)
C00O C00N H00P 120.3
C00N C00O H00Q 119.8
C00N C00O C00T 120.4(3)
C00T C00O H00Q 119.8
C007 C00P H00R 121.9
C00R C00P C007 116.1(3)
C00R C00P H00R 121.9
C00D C00Q H00S 118.4
C00D C00Q C00X 123.1(3)
C00X C00Q H00S 118.4
C00G C00R H00T 118.7
C00P C00R C00G 122.5(3)
C00P C00R H00T 118.7
C00I C00S H00U 109.7
C00I C00S H00V 109.7
H00U C00S H00V 108.2
C00U C00S C00I 109.8(3)
C00U C00S H00U 109.7
C00U C00S H00V 109.7
C006 C00T C00O 123.4(3)
C006 C00T H00W 118.3
C00O C00T H00W 118.3
C00H C00U H00X 108.6
C00H C00U H00Y 108.6
C00S C00U C00H 114.6(3)
C00S C00U H00X 108.6
C00S C00U H00Y 108.6
H00X C00U H00Y 107.6
C00M C00V H00Z 119.8
C00X C00V C00M 120.4(3)
C00X C00V H00Z 119.8
C00H C00W C00K 113.6(3)
C00H C00W H00 108.8
C00H C00W H 108.8
C00K C00W H00 108.8
C00K C00W H 108.8
H00 C00W H 107.7
C00Q C00X H0AA 120.2
C00V C00X C00Q 119.6(3)
C00V C00X H0AA 120.2
C00K C00Y H1AA 109.5
C00K C00Y HA 109.5
C00K C00Y HB 109.5
H1AA C00Y HA 109.5
H1AA C00Y HB 109.5
HA C00Y HB 109.5
C008 B00Z C004 115.1(3)
C008 B00Z C00D 126.2(3)
C00D B00Z C004 118.7(3)

loop_
_geom_bond_atom_site_label_1
_geom_bond_atom_site_label_2
_geom_bond_distance
N001 C007 1.397(4)
N001 C00A 1.354(4)
N001 C00F 1.481(4)
C002 C004 1.425(4)
C002 C006 1.487(5)
C002 C00C 1.391(4)
C003 C006 1.438(4)
C003 C00D 1.421(4)
C003 C00M 1.422(5)
C004 C009 1.443(4)
C004 B00Z 1.556(5)
C005 C007 1.409(4)
C005 C008 1.410(4)
C005 C00B 1.412(4)
C006 C00T 1.381(4)
C007 C00P 1.380(5)
C008 C00A 1.392(4)
C008 B00Z 1.527(5)
C009 C00B 1.495(4)
C009 C00E 1.420(4)
C00A H00A 0.9500
C00B C00G 1.397(5)
C00C H00C 0.9500
C00C C00J 1.366(5)
C00D C00Q 1.385(4)
C00D B00Z 1.544(5)
C00E C00J 1.395(4)
C00E C00L 1.511(4)
C00F H00B 0.9900
C00F H00D 0.9900
C00F C00I 1.517(4)
C00G H00G 0.9500
C00G C00R 1.409(4)
C00H H00E 0.9900
C00H H00F 0.9900
C00H C00U 1.531(4)
C00H C00W 1.525(5)
C00I H00H 0.9900
C00I H00I 0.9900
C00I C00S 1.533(4)
C00J H00J 0.9500
C00K H00K 0.9900
C00K H00L 0.9900
C00K C00W 1.534(4)
C00K C00Y 1.530(5)
C00L H00M 0.9800
C00L H00N 0.9800
C00L H00O 0.9800
C00M C00N 1.419(4)
C00M C00V 1.413(4)
C00N H00P 0.9500
C00N C00O 1.356(5)
C00O H00Q 0.9500
C00O C00T 1.402(5)
C00P H00R 0.9500
C00P C00R 1.375(4)
C00Q H00S 0.9500
C00Q C00X 1.392(5)
C00R H00T 0.9500
C00S H00U 0.9900
C00S H00V 0.9900
C00S C00U 1.523(5)
C00T H00W 0.9500
C00U H00X 0.9900
C00U H00Y 0.9900
C00V H00Z 0.9500
C00V C00X 1.369(5)
C00W H00 0.9900
C00W H 0.9900
C00X H0AA 0.9500
C00Y H1AA 0.9800
C00Y HA 0.9800
C00Y HB 0.9800

loop_
_geom_torsion_atom_site_label_1
_geom_torsion_atom_site_label_2
_geom_torsion_atom_site_label_3
_geom_torsion_atom_site_label_4
_geom_torsion
N001 C007 C00P C00R -176.9(4)
N001 C00F C00I C00S 180.0(3)
C002 C004 C009 C00B -178.4(3)
C002 C004 C009 C00E -1.9(5)
C002 C004 B00Z C008 172.1(3)
C002 C004 B00Z C00D -6.2(5)
C002 C006 C00T C00O -176.6(4)
C002 C00C C00J C00E -1.0(6)
C003 C006 C00T C00O 2.3(6)
C003 C00D C00Q C00X 1.2(6)
C003 C00D B00Z C004 5.8(5)
C003 C00D B00Z C008 -172.3(3)
C003 C00M C00N C00O 1.3(6)
C003 C00M C00V C00X 0.2(6)
C004 C002 C006 C003 2.9(5)
C004 C002 C006 C00T -178.3(4)
C004 C002 C00C C00J 0.8(5)
C004 C009 C00B C005 5.3(5)
C004 C009 C00B C00G -174.6(4)
C004 C009 C00E C00J 1.7(5)
C004 C009 C00E C00L -176.8(3)
C005 C007 C00P C00R -0.2(5)
C005 C008 C00A N001 0.2(4)
C005 C008 B00Z C004 7.1(5)
C005 C008 B00Z C00D -174.7(3)
C005 C00B C00G C00R 2.8(5)
C006 C002 C004 C009 -179.0(3)
C006 C002 C004 B00Z 2.0(5)
C006 C002 C00C C00J -179.6(3)
C006 C003 C00D C00Q 178.1(3)
C006 C003 C00D B00Z -1.1(5)
C006 C003 C00M C00N 0.5(5)
C006 C003 C00M C00V -178.7(3)
C007 N001 C00A C008 0.7(4)
C007 N001 C00F C00I 179.0(3)
C007 C005 C008 C00A -1.0(4)
C007 C005 C008 B00Z 178.1(3)
C007 C005 C00B C009 175.3(3)
C007 C005 C00B C00G -4.7(5)
C007 C00P C00R C00G -1.8(6)
C008 C005 C007 N001 1.4(4)
C008 C005 C007 C00P -176.0(3)
C008 C005 C00B C009 -5.1(6)
C008 C005 C00B C00G 174.8(4)
C009 C004 B00Z C008 -6.8(5)
C009 C004 B00Z C00D 174.8(3)
C009 C00B C00G C00R -177.2(4)
C009 C00E C00J C00C -0.3(5)
C00A N001 C007 C005 -1.3(4)
C00A N001 C007 C00P 175.9(4)
C00A N001 C00F C00I 4.1(5)
C00A C008 B00Z C004 -174.2(4)
C00A C008 B00Z C00D 4.0(7)
C00B C005 C007 N001 -178.9(3)
C00B C005 C007 C00P 3.6(6)
C00B C005 C008 C00A 179.4(4)
C00B C005 C008 B00Z -1.5(5)
C00B C009 C00E C00J 178.0(3)
C00B C009 C00E C00L -0.5(6)
C00B C00G C00R C00P 0.4(6)
C00C C002 C004 C009 0.6(5)
C00C C002 C004 B00Z -178.4(3)
C00C C002 C006 C003 -176.7(3)
C00C C002 C006 C00T 2.1(5)
C00D C003 C006 C002 -3.3(5)
C00D C003 C006 C00T 177.8(3)
C00D C003 C00M C00N -179.5(3)
C00D C003 C00M C00V 1.3(5)
C00D C00Q C00X C00V 0.3(6)
C00E C009 C00B C005 -171.0(3)
C00E C009 C00B C00G 9.0(6)
C00F N001 C007 C005 -177.0(3)
C00F N001 C007 C00P 0.1(6)
C00F N001 C00A C008 176.2(3)
C00F C00I C00S C00U 175.8(3)
C00I C00S C00U C00H 179.9(3)
C00L C00E C00J C00C 178.3(3)
C00M C003 C006 C002 176.7(3)
C00M C003 C006 C00T -2.2(5)
C00M C003 C00D C00Q -2.0(5)
C00M C003 C00D B00Z 178.9(3)
C00M C00N C00O C00T -1.3(6)
C00M C00V C00X C00Q -1.0(6)
C00N C00M C00V C00X -179.0(4)
C00N C00O C00T C006 -0.6(6)
C00Q C00D B00Z C004 -173.3(3)
C00Q C00D B00Z C008 8.6(6)
C00U C00H C00W C00K 177.4(3)
C00V C00M C00N C00O -179.5(4)
C00W C00H C00U C00S 178.1(3)
C00Y C00K C00W C00H 179.9(3)
B00Z C004 C009 C00B 0.6(5)
B00Z C004 C009 C00E 177.1(3)
B00Z C008 C00A N001 -178.6(4)
B00Z C00D C00Q C00X -179.7(4)
